data_7022335
loop_
_publ_author_name
'Hou, Yin-Ling'
'Xiong, Gang'
'Shen, Bo'
'Zhao, Bin'
'Chen, Zhi'
'Cui, Jian-Zhong'

_publ_section_title
;
 Structures, luminescent and magnetic properties of six lanthanide-organic
 frameworks: observation of slow magnetic relaxation behavior in the DyIII
 compound.
;
_journal_issue 10
_journal_name_full 'Dalton transactions (Cambridge, England : 2003)'
_journal_page_first 3587
_journal_page_last 3596
_journal_paper_doi 10.1039/c2dt32390g
_journal_volume 42
_journal_year 2013
_chemical_formula_sum 'C45 H36 O27 Pr2 S3'
_chemical_formula_weight 1386.74
_chemical_name_systematic
;
?
;
_space_group_IT_number 2
_symmetry_cell_setting triclinic
_symmetry_space_group_name_Hall '-P 1'
_symmetry_space_group_name_H-M 'P -1'
_atom_sites_solution_hydrogens geom
_atom_sites_solution_primary direct
_atom_sites_solution_secondary difmap
_audit_creation_method SHELXL-97
_cell_angle_alpha 102.474(6)
_cell_angle_beta 101.713(5)
_cell_angle_gamma 104.905(7)
_cell_formula_units_Z 2
_cell_length_a 9.3379(6)
_cell_length_b 15.7099(14)
_cell_length_c 22.4311(12)
_cell_measurement_reflns_used 5270
_cell_measurement_temperature 293(2)
_cell_measurement_theta_max 29.1515
_cell_measurement_theta_min 2.4149
_cell_volume 2985.9(4)
_computing_cell_refinement
;
CrysAlisPro, Agilent Technologies,
Version 1.171.35.11 (release 16-05-2011 CrysAlis171 .NET)
(compiled May 16 2011,17:55:39)
;
_computing_data_collection
;
CrysAlisPro, Agilent Technologies,
Version 1.171.35.11 (release 16-05-2011 CrysAlis171 .NET)
(compiled May 16 2011,17:55:39)
;
_computing_data_reduction
;
CrysAlisPro, Agilent Technologies,
Version 1.171.35.11 (release 16-05-2011 CrysAlis171 .NET)
(compiled May 16 2011,17:55:39)
;
_computing_molecular_graphics 'Bruker SHELXTL'
_computing_publication_material 'Bruker SHELXTL'
_computing_structure_refinement 'SHELXL-97 (Sheldrick, 1997)'
_computing_structure_solution 'SHELXS-97 (Sheldrick, 1990)'
_diffrn_ambient_temperature 293(2)
_diffrn_detector_area_resol_mean 16.2116
_diffrn_measured_fraction_theta_full 0.999
_diffrn_measured_fraction_theta_max 0.999
_diffrn_measurement_device_type 'SuperNova, Single source at offset), Eos'
_diffrn_measurement_method '\w scans'
_diffrn_radiation_monochromator graphite
_diffrn_radiation_source 'fine-focus sealed tube'
_diffrn_radiation_type MoK\a
_diffrn_radiation_wavelength 0.71073
_diffrn_reflns_av_R_equivalents 0.0492
_diffrn_reflns_av_sigmaI/netI 0.1082
_diffrn_reflns_limit_h_max 10
_diffrn_reflns_limit_h_min -11
_diffrn_reflns_limit_k_max 18
_diffrn_reflns_limit_k_min -9
_diffrn_reflns_limit_l_max 26
_diffrn_reflns_limit_l_min -26
_diffrn_reflns_number 20345
_diffrn_reflns_theta_full 25.01
_diffrn_reflns_theta_max 25.01
_diffrn_reflns_theta_min 2.42
_exptl_absorpt_coefficient_mu 1.796
_exptl_absorpt_correction_T_max 0.7153
_exptl_absorpt_correction_T_min 0.7153
_exptl_absorpt_correction_type multi-scan
_exptl_absorpt_process_details
;
CrysAlisPro, Agilent Technologies,
Version 1.171.35.11 (release 16-05-2011 CrysAlis171 .NET)
(compiled May 16 2011,17:55:39)
Empirical absorption correction using spherical harmonics,
implemented in SCALE3 ABSPACK scaling algorithm.
;
_exptl_crystal_colour 'light green'
_exptl_crystal_density_diffrn 1.542
_exptl_crystal_density_meas ?
_exptl_crystal_density_method 'not measured'
_exptl_crystal_description needle
_exptl_crystal_F_000 1376
_exptl_crystal_size_max 0.20
_exptl_crystal_size_mid 0.20
_exptl_crystal_size_min 0.20
_platon_squeeze_details
;
;
_refine_diff_density_max 1.834
_refine_diff_density_min -0.742
_refine_diff_density_rms 0.127
_refine_ls_extinction_method none
_refine_ls_goodness_of_fit_ref 0.959
_refine_ls_hydrogen_treatment constr
_refine_ls_matrix_type full
_refine_ls_number_parameters 700
_refine_ls_number_reflns 10511
_refine_ls_number_restraints 0
_refine_ls_restrained_S_all 0.959
_refine_ls_R_factor_all 0.0743
_refine_ls_R_factor_gt 0.0485
_refine_ls_shift/su_max 0.031
_refine_ls_shift/su_mean 0.000
_refine_ls_structure_factor_coef Fsqd
_refine_ls_weighting_details 'calc w=1/[\s^2^(Fo^2^)+(0.0339P)^2^+0.0000P] where P=(Fo^2^+2Fc^2^)/3'
_refine_ls_weighting_scheme calc
_refine_ls_wR_factor_gt 0.0996
_refine_ls_wR_factor_ref 0.1075
_reflns_number_gt 7301
_reflns_number_total 10511
_reflns_threshold_expression >2sigma(I)
_cod_data_source_file c2dt32390g.txt
_cod_data_source_block 1
_cod_depositor_comments
;
The following automatic conversions were performed:

'_exptl_crystal_density_meas' value 'none' was changed to '?' - the
value is perceived as not measured.

Automatic conversion script
Id: cif_fix_values 3008 2015-01-20 13:52:24Z robertas 
;
_cod_original_cell_volume 2986.0(4)
_cod_original_sg_symbol_H-M P-1
_cod_database_code 7022335

loop_
_symmetry_equiv_pos_as_xyz
'x, y, z'
'-x, -y, -z'

loop_
_atom_site_label
_atom_site_type_symbol
_atom_site_fract_x
_atom_site_fract_y
_atom_site_fract_z
_atom_site_U_iso_or_equiv
_atom_site_adp_type
_atom_site_occupancy
_atom_site_symmetry_multiplicity
_atom_site_calc_flag
_atom_site_refinement_flags
Pr1 Pr -0.02254(4) 0.63810(2) 0.698100(16) 0.02359(11) Uani 1 1 d .
Pr2 Pr 0.46403(4) 0.58747(2) 0.642491(16) 0.02222(11) Uani 1 1 d .
S1 S 0.2776(3) 0.65044(17) 1.03212(9) 0.0522(6) Uani 1 1 d .
S2 S 0.4258(2) 1.12782(14) 0.59534(10) 0.0455(5) Uani 1 1 d .
S3 S 1.0215(2) 1.15632(14) 0.77185(10) 0.0464(5) Uani 1 1 d .
C1 C 0.3261(8) 0.6244(4) 0.7780(3) 0.0263(16) Uani 1 1 d .
C2 C 0.4079(7) 0.6237(4) 0.8422(3) 0.0258(16) Uani 1 1 d .
C3 C 0.3277(7) 0.6021(5) 0.8851(3) 0.0308(17) Uani 1 1 d .
H3 H 0.2212 0.5887 0.8744 0.037 Uiso 1 1 calc R
C4 C 0.4060(9) 0.6005(5) 0.9443(3) 0.0384(19) Uani 1 1 d .
C5 C 0.5666(9) 0.6253(5) 0.9636(3) 0.045(2) Uani 1 1 d .
C6 C 0.6458(8) 0.6486(5) 0.9202(3) 0.042(2) Uani 1 1 d .
H6 H 0.7527 0.6649 0.9315 0.051 Uiso 1 1 calc R
C7 C 0.5688(8) 0.6479(5) 0.8611(3) 0.0379(19) Uani 1 1 d .
H7 H 0.6246 0.6639 0.8330 0.045 Uiso 1 1 calc R
C8 C 0.7910(10) 0.6483(7) 1.0449(4) 0.088(3) Uani 1 1 d .
H8A H 0.8289 0.6139 1.0144 0.132 Uiso 1 1 calc R
H8B H 0.8195 0.6356 1.0848 0.132 Uiso 1 1 calc R
H8C H 0.8349 0.7127 1.0502 0.132 Uiso 1 1 calc R
C9 C 0.2923(9) 0.6059(5) 1.0982(3) 0.0382(19) Uani 1 1 d .
C10 C 0.1565(9) 0.5573(6) 1.1083(3) 0.051(2) Uani 1 1 d .
H10 H 0.0606 0.5469 1.0808 0.061 Uiso 1 1 calc R
C11 C 0.1718(8) 0.5248(5) 1.1619(3) 0.0384(19) Uani 1 1 d .
H11 H 0.0833 0.4931 1.1705 0.046 Uiso 1 1 calc R
C12 C 0.3117(7) 0.5378(5) 1.2018(3) 0.0268(16) Uani 1 1 d .
C13 C 0.4436(8) 0.5858(5) 1.1902(3) 0.039(2) Uani 1 1 d .
H13 H 0.5395 0.5955 1.2173 0.047 Uiso 1 1 calc R
C14 C 0.4334(8) 0.6199(6) 1.1377(3) 0.048(2) Uani 1 1 d .
H14 H 0.5225 0.6520 1.1296 0.057 Uiso 1 1 calc R
C15 C 0.3252(7) 0.5013(4) 1.2584(3) 0.0231(15) Uani 1 1 d .
C16 C 0.2873(7) 0.7585(5) 0.6457(3) 0.0267(16) Uani 1 1 d .
C17 C 0.3189(7) 0.8500(5) 0.6323(3) 0.0274(16) Uani 1 1 d .
C18 C 0.4352(8) 0.8775(5) 0.6041(3) 0.0385(19) Uani 1 1 d .
H18 H 0.4909 0.8384 0.5925 0.046 Uiso 1 1 calc R
C19 C 0.4682(8) 0.9618(5) 0.5932(3) 0.0362(18) Uani 1 1 d .
H19 H 0.5463 0.9798 0.5742 0.043 Uiso 1 1 calc R
C20 C 0.3857(8) 1.0208(5) 0.6102(3) 0.0358(18) Uani 1 1 d .
C21 C 0.2707(9) 0.9941(5) 0.6387(4) 0.051(2) Uani 1 1 d .
H21 H 0.2158 1.0335 0.6508 0.061 Uiso 1 1 calc R
C22 C 0.2372(8) 0.9087(5) 0.6493(3) 0.042(2) Uani 1 1 d .
H22 H 0.1588 0.8906 0.6681 0.050 Uiso 1 1 calc R
C23 C 0.2151(9) 1.1628(5) 0.5180(3) 0.0393(19) Uani 1 1 d .
C24 C 0.2722(8) 1.2218(5) 0.4861(3) 0.0369(19) Uani 1 1 d .
H24 H 0.3655 1.2243 0.4768 0.044 Uiso 1 1 calc R
C25 C 0.1908(7) 1.2782(5) 0.4676(3) 0.0260(16) Uani 1 1 d .
C26 C 0.0522(7) 1.2740(5) 0.4826(3) 0.0368(19) Uani 1 1 d .
H26 H -0.0032 1.3117 0.4703 0.044 Uiso 1 1 calc R
C27 C -0.0038(8) 1.2144(6) 0.5156(3) 0.045(2) Uani 1 1 d .
H27 H -0.0960 1.2125 0.5258 0.054 Uiso 1 1 calc R
C28 C 0.0773(9) 1.1574(5) 0.5336(3) 0.044(2) Uani 1 1 d .
C29 C -0.1198(10) 1.0840(7) 0.5774(4) 0.100(4) Uani 1 1 d .
H29A H -0.1974 1.0716 0.5385 0.149 Uiso 1 1 calc R
H29B H -0.1169 1.1393 0.6067 0.149 Uiso 1 1 calc R
H29C H -0.1437 1.0337 0.5954 0.149 Uiso 1 1 calc R
C30 C 0.2523(9) 1.3404(5) 0.4305(3) 0.0327(17) Uani 1 1 d .
C31 C 0.7987(8) 0.7753(4) 0.7118(3) 0.0290(17) Uani 1 1 d .
C32 C 0.7452(7) 0.8572(5) 0.7281(3) 0.0294(16) Uani 1 1 d .
C33 C 0.6259(8) 0.8568(5) 0.7567(3) 0.0365(18) Uani 1 1 d .
H33 H 0.5724 0.8030 0.7640 0.044 Uiso 1 1 calc R
C34 C 0.5865(8) 0.9350(5) 0.7741(3) 0.0394(19) Uani 1 1 d .
H34 H 0.5078 0.9342 0.7938 0.047 Uiso 1 1 calc R
C35 C 0.6635(8) 1.0150(5) 0.7626(3) 0.0359(18) Uani 1 1 d .
C36 C 0.7817(7) 1.0146(4) 0.7347(3) 0.0297(16) Uani 1 1 d .
C37 C 0.8245(7) 0.9378(4) 0.7174(3) 0.0313(17) Uani 1 1 d .
H37 H 0.9053 0.9396 0.6988 0.038 Uiso 1 1 calc R
C38 C 0.5169(10) 1.1035(6) 0.8068(4) 0.077(3) Uani 1 1 d .
H38A H 0.4183 1.0637 0.7796 0.115 Uiso 1 1 calc R
H38B H 0.5159 1.1659 0.8163 0.115 Uiso 1 1 calc R
H38C H 0.5382 1.0865 0.8455 0.115 Uiso 1 1 calc R
C39 C 1.0522(8) 1.2476(5) 0.7387(3) 0.0356(18) Uani 1 1 d .
C40 C 1.1676(8) 1.2634(5) 0.7088(3) 0.0399(19) Uani 1 1 d .
H40 H 1.2340 1.2282 0.7092 0.048 Uiso 1 1 calc R
C41 C 1.1840(7) 1.3305(5) 0.6787(3) 0.0303(17) Uani 1 1 d .
H41 H 1.2607 1.3407 0.6579 0.036 Uiso 1 1 calc R
C42 C 1.0855(7) 1.3837(4) 0.6792(3) 0.0258(16) Uani 1 1 d .
C43 C 0.9711(8) 1.3682(5) 0.7109(3) 0.043(2) Uani 1 1 d .
H43 H 0.9053 1.4037 0.7116 0.052 Uiso 1 1 calc R
C44 C 0.9566(9) 1.3004(5) 0.7408(4) 0.050(2) Uani 1 1 d .
H44 H 0.8817 1.2903 0.7625 0.060 Uiso 1 1 calc R
C45 C 1.0988(7) 1.4589(5) 0.6449(3) 0.0281(17) Uani 1 1 d .
O1 O 0.0499(7) 0.7371(4) 0.8111(2) 0.0721(19) Uani 1 1 d .
H1A H 0.1296 0.7924 0.8193 0.108 Uiso 1 1 d R
H1B H -0.0319 0.7549 0.8225 0.108 Uiso 1 1 d R
O2 O 0.1826(5) 0.6091(3) 0.7657(2) 0.0402(13) Uani 1 1 d .
O3 O 0.4049(5) 0.6404(3) 0.7392(2) 0.0358(12) Uani 1 1 d .
O4 O 0.1903(5) 0.7395(3) 0.6764(2) 0.0453(14) Uani 1 1 d .
O5 O 0.6276(6) 0.6227(4) 1.0230(2) 0.0597(17) Uani 1 1 d .
O6 O 0.3229(6) 0.5745(4) 0.9863(2) 0.0524(15) Uani 1 1 d .
O7 O 0.3937(7) 0.7369(4) 1.0473(2) 0.0657(18) Uani 1 1 d .
O8 O 0.1206(7) 0.6418(5) 1.0052(3) 0.087(2) Uani 1 1 d .
O9 O 0.4519(5) 0.5038(3) 1.2887(2) 0.0372(12) Uani 1 1 d .
O10 O 0.2003(5) 0.4690(3) 1.2721(2) 0.0374(12) Uani 1 1 d .
O11 O 0.5014(6) 0.4490(3) 0.5746(2) 0.0526(15) Uani 1 1 d .
H11A H 0.5692 0.4324 0.5969 0.079 Uiso 1 1 d R
H11B H 0.4164 0.4048 0.5607 0.079 Uiso 1 1 d R
O12 O 0.3096(6) 0.5519(3) 0.5243(2) 0.0495(14) Uani 1 1 d .
H12A H 0.2108 0.5457 0.5206 0.074 Uiso 1 1 d R
H12B H 0.3470 0.5969 0.5084 0.074 Uiso 1 1 d R
O13 O 0.7179(5) 0.6954(3) 0.7110(2) 0.0345(12) Uani 1 1 d .
O14 O 0.3595(5) 0.7082(3) 0.6258(2) 0.0357(12) Uani 1 1 d .
O15 O 0.5659(7) 1.1494(4) 0.5788(3) 0.080(2) Uani 1 1 d .
O16 O 0.4031(6) 1.1949(3) 0.6428(2) 0.0490(14) Uani 1 1 d .
O17 O 0.2891(7) 1.1001(4) 0.5322(2) 0.0644(17) Uani 1 1 d .
O18 O 0.0295(7) 1.0953(4) 0.5645(2) 0.0700(19) Uani 1 1 d .
O19 O 0.3833(6) 1.3455(4) 0.4237(2) 0.0595(17) Uani 1 1 d .
O20 O 0.1689(5) 1.3849(3) 0.4076(2) 0.0400(13) Uani 1 1 d .
O21 O 0.9270(5) 0.7867(3) 0.6995(2) 0.0482(14) Uani 1 1 d .
O22 O 0.6319(6) 1.0952(4) 0.7759(3) 0.0580(16) Uani 1 1 d .
O23 O 0.8612(5) 1.0950(3) 0.7221(2) 0.0363(12) Uani 1 1 d .
O24 O 0.9959(7) 1.1823(4) 0.8320(2) 0.0694(18) Uani 1 1 d .
O25 O 1.1330(6) 1.1107(4) 0.7645(3) 0.0735(19) Uani 1 1 d .
O26 O 1.2177(5) 1.4802(3) 0.6263(2) 0.0347(12) Uani 1 1 d .
O27 O 0.9923(5) 1.4925(3) 0.6363(2) 0.0311(11) Uani 1 1 d .

loop_
_atom_site_aniso_label
_atom_site_aniso_U_11
_atom_site_aniso_U_22
_atom_site_aniso_U_33
_atom_site_aniso_U_23
_atom_site_aniso_U_13
_atom_site_aniso_U_12
Pr1 0.0243(2) 0.0227(2) 0.0295(2) 0.01317(18) 0.00989(17) 0.01025(16)
Pr2 0.0235(2) 0.0213(2) 0.0273(2) 0.01275(17) 0.01096(16) 0.00818(16)
S1 0.0698(16) 0.0711(18) 0.0377(12) 0.0341(12) 0.0240(11) 0.0365(13)
S2 0.0622(15) 0.0323(12) 0.0649(14) 0.0328(11) 0.0341(12) 0.0245(10)
S3 0.0501(13) 0.0291(12) 0.0556(14) 0.0238(11) 0.0022(10) 0.0051(9)
C1 0.036(4) 0.022(4) 0.025(4) 0.010(3) 0.008(3) 0.015(3)
C2 0.030(4) 0.024(4) 0.027(4) 0.009(3) 0.012(3) 0.011(3)
C3 0.025(4) 0.041(5) 0.031(4) 0.013(4) 0.010(3) 0.012(3)
C4 0.052(5) 0.037(5) 0.030(4) 0.014(4) 0.016(4) 0.014(4)
C5 0.048(5) 0.049(6) 0.038(5) 0.009(4) -0.001(4) 0.026(4)
C6 0.034(5) 0.050(5) 0.035(4) 0.006(4) 0.004(4) 0.008(4)
C7 0.038(5) 0.042(5) 0.038(4) 0.014(4) 0.017(4) 0.013(4)
C8 0.086(8) 0.099(9) 0.050(6) 0.009(6) -0.032(5) 0.029(6)
C9 0.053(5) 0.052(5) 0.027(4) 0.026(4) 0.022(4) 0.025(4)
C10 0.041(5) 0.090(7) 0.030(4) 0.024(5) 0.009(4) 0.031(5)
C11 0.034(5) 0.051(5) 0.040(4) 0.024(4) 0.017(4) 0.016(4)
C12 0.030(4) 0.032(4) 0.022(4) 0.006(3) 0.010(3) 0.014(3)
C13 0.028(4) 0.055(5) 0.030(4) 0.025(4) 0.002(3) 0.002(3)
C14 0.033(5) 0.068(6) 0.045(5) 0.033(5) 0.012(4) 0.006(4)
C15 0.027(4) 0.019(4) 0.027(4) 0.008(3) 0.009(3) 0.010(3)
C16 0.029(4) 0.031(4) 0.024(4) 0.016(3) 0.003(3) 0.014(3)
C17 0.030(4) 0.026(4) 0.033(4) 0.015(3) 0.015(3) 0.011(3)
C18 0.038(5) 0.035(5) 0.060(5) 0.025(4) 0.021(4) 0.024(3)
C19 0.031(4) 0.035(5) 0.057(5) 0.026(4) 0.024(4) 0.014(3)
C20 0.047(5) 0.028(4) 0.045(5) 0.021(4) 0.024(4) 0.016(3)
C21 0.062(6) 0.041(5) 0.079(6) 0.034(5) 0.043(5) 0.035(4)
C22 0.053(5) 0.038(5) 0.058(5) 0.029(4) 0.035(4) 0.025(4)
C23 0.062(6) 0.033(5) 0.037(4) 0.021(4) 0.022(4) 0.024(4)
C24 0.041(5) 0.044(5) 0.049(5) 0.027(4) 0.029(4) 0.028(4)
C25 0.031(4) 0.027(4) 0.026(4) 0.013(3) 0.011(3) 0.013(3)
C26 0.023(4) 0.051(5) 0.034(4) 0.015(4) 0.002(3) 0.011(3)
C27 0.026(4) 0.067(6) 0.046(5) 0.025(5) 0.019(4) 0.008(4)
C28 0.062(6) 0.037(5) 0.022(4) 0.016(4) 0.007(4) -0.004(4)
C29 0.085(8) 0.119(10) 0.058(6) 0.035(6) 0.027(6) -0.044(7)
C30 0.044(5) 0.026(4) 0.026(4) 0.014(3) 0.004(3) 0.006(3)
C31 0.034(4) 0.017(4) 0.035(4) 0.007(3) 0.009(3) 0.008(3)
C32 0.025(4) 0.023(4) 0.040(4) 0.010(3) 0.008(3) 0.007(3)
C33 0.037(4) 0.030(5) 0.039(4) 0.010(4) 0.007(3) 0.008(3)
C34 0.030(4) 0.029(5) 0.060(5) 0.008(4) 0.016(4) 0.011(3)
C35 0.029(4) 0.027(4) 0.051(5) 0.009(4) 0.005(4) 0.013(3)
C36 0.035(4) 0.018(4) 0.035(4) 0.012(3) 0.008(3) 0.007(3)
C37 0.035(4) 0.022(4) 0.039(4) 0.011(3) 0.017(3) 0.007(3)
C38 0.085(8) 0.047(6) 0.101(8) 0.006(6) 0.029(6) 0.036(5)
C39 0.045(5) 0.018(4) 0.041(4) 0.011(3) 0.008(4) 0.008(3)
C40 0.039(5) 0.027(4) 0.065(5) 0.023(4) 0.011(4) 0.021(3)
C41 0.022(4) 0.028(4) 0.048(4) 0.013(4) 0.015(3) 0.014(3)
C42 0.022(4) 0.020(4) 0.035(4) 0.009(3) 0.010(3) 0.004(3)
C43 0.050(5) 0.032(5) 0.071(6) 0.027(4) 0.037(4) 0.026(4)
C44 0.060(6) 0.045(5) 0.075(6) 0.041(5) 0.042(5) 0.030(4)
C45 0.026(4) 0.024(4) 0.026(4) 0.000(3) 0.003(3) 0.003(3)
O1 0.074(4) 0.080(5) 0.058(4) -0.008(3) 0.005(3) 0.049(4)
O2 0.030(3) 0.054(4) 0.041(3) 0.023(3) 0.007(2) 0.015(2)
O3 0.042(3) 0.045(3) 0.027(3) 0.012(2) 0.015(2) 0.018(2)
O4 0.037(3) 0.045(3) 0.084(4) 0.048(3) 0.038(3) 0.022(2)
O5 0.069(4) 0.078(5) 0.030(3) 0.014(3) -0.005(3) 0.036(3)
O6 0.080(4) 0.048(4) 0.033(3) 0.018(3) 0.023(3) 0.015(3)
O7 0.119(5) 0.053(4) 0.044(3) 0.026(3) 0.040(3) 0.035(4)
O8 0.077(5) 0.148(7) 0.078(4) 0.073(5) 0.026(4) 0.068(5)
O9 0.036(3) 0.043(3) 0.042(3) 0.024(3) 0.008(2) 0.019(2)
O10 0.037(3) 0.043(3) 0.053(3) 0.033(3) 0.025(2) 0.022(2)
O11 0.060(4) 0.045(4) 0.055(4) 0.010(3) 0.013(3) 0.027(3)
O12 0.061(4) 0.046(4) 0.039(3) 0.015(3) 0.011(3) 0.012(3)
O13 0.041(3) 0.024(3) 0.039(3) 0.011(2) 0.012(2) 0.008(2)
O14 0.048(3) 0.031(3) 0.043(3) 0.018(2) 0.021(2) 0.024(2)
O15 0.084(5) 0.059(4) 0.145(6) 0.066(4) 0.074(5) 0.038(4)
O16 0.060(4) 0.035(3) 0.055(3) 0.014(3) 0.013(3) 0.020(3)
O17 0.118(5) 0.047(4) 0.046(4) 0.026(3) 0.020(3) 0.048(4)
O18 0.089(5) 0.063(5) 0.050(4) 0.035(3) 0.022(3) -0.006(3)
O19 0.037(3) 0.093(5) 0.070(4) 0.060(4) 0.026(3) 0.017(3)
O20 0.048(3) 0.037(3) 0.039(3) 0.023(3) 0.003(2) 0.015(2)
O21 0.027(3) 0.039(3) 0.085(4) 0.020(3) 0.024(3) 0.011(2)
O22 0.056(4) 0.032(3) 0.094(5) 0.014(3) 0.027(3) 0.027(3)
O23 0.046(3) 0.022(3) 0.043(3) 0.019(2) 0.007(2) 0.009(2)
O24 0.097(5) 0.041(4) 0.046(4) 0.015(3) -0.002(3) -0.005(3)
O25 0.055(4) 0.058(4) 0.128(5) 0.062(4) 0.018(4) 0.030(3)
O26 0.023(3) 0.033(3) 0.048(3) 0.015(2) 0.015(2) 0.001(2)
O27 0.036(3) 0.025(3) 0.043(3) 0.016(2) 0.014(2) 0.019(2)

loop_
_atom_type_symbol
_atom_type_description
_atom_type_scat_dispersion_real
_atom_type_scat_dispersion_imag
_atom_type_scat_source
C C 0.0033 0.0016 'International Tables Vol C Tables 4.2.6.8 and 6.1.1.4'
H H 0.0000 0.0000 'International Tables Vol C Tables 4.2.6.8 and 6.1.1.4'
O O 0.0106 0.0060 'International Tables Vol C Tables 4.2.6.8 and 6.1.1.4'
Pr Pr -0.2180 2.8214 'International Tables Vol C Tables 4.2.6.8 and 6.1.1.4'
S S 0.1246 0.1234 'International Tables Vol C Tables 4.2.6.8 and 6.1.1.4'

loop_
_geom_angle_atom_site_label_1
_geom_angle_atom_site_label_2
_geom_angle_atom_site_label_3
_geom_angle
_geom_angle_site_symmetry_1
_geom_angle_site_symmetry_3
O10 Pr1 O20 99.00(16) 2_567 2_576
O10 Pr1 O2 88.92(16) 2_567 .
O20 Pr1 O2 147.24(16) 2_576 .
O10 Pr1 O4 170.91(16) 2_567 .
O20 Pr1 O4 87.95(17) 2_576 .
O2 Pr1 O4 82.10(16) . .
O10 Pr1 O27 78.85(15) 2_567 1_445
O20 Pr1 O27 74.80(16) 2_576 1_445
O2 Pr1 O27 75.68(15) . 1_445
O4 Pr1 O27 97.50(15) . 1_445
O10 Pr1 O21 116.14(15) 2_567 1_455
O20 Pr1 O21 75.57(17) 2_576 1_455
O2 Pr1 O21 128.91(17) . 1_455
O4 Pr1 O21 71.16(15) . 1_455
O27 Pr1 O21 148.58(16) 1_445 1_455
O10 Pr1 O1 86.43(18) 2_567 .
O20 Pr1 O1 144.01(18) 2_576 .
O2 Pr1 O1 67.73(17) . .
O4 Pr1 O1 91.39(19) . .
O27 Pr1 O1 140.70(17) 1_445 .
O21 Pr1 O1 70.23(18) 1_455 .
O10 Pr1 O13 68.61(14) 2_567 1_455
O20 Pr1 O13 74.67(14) 2_576 1_455
O2 Pr1 O13 136.95(14) . 1_455
O4 Pr1 O13 119.26(15) . 1_455
O27 Pr1 O13 130.48(14) 1_445 1_455
O21 Pr1 O13 48.28(13) 1_455 1_455
O1 Pr1 O13 74.41(15) . 1_455
O10 Pr1 C31 92.57(17) 2_567 1_455
O20 Pr1 C31 75.80(17) 2_576 1_455
O2 Pr1 C31 135.92(17) . 1_455
O4 Pr1 C31 94.82(17) . 1_455
O27 Pr1 C31 147.57(16) 1_445 1_455
O21 Pr1 C31 23.66(14) 1_455 1_455
O1 Pr1 C31 68.41(18) . 1_455
O13 Pr1 C31 24.79(14) 1_455 1_455
O3 Pr2 O26 78.14(15) . 1_445
O3 Pr2 O14 76.40(16) . .
O26 Pr2 O14 93.53(16) 1_445 .
O3 Pr2 O9 74.42(15) . 2_667
O26 Pr2 O9 82.44(16) 1_445 2_667
O14 Pr2 O9 150.76(15) . 2_667
O3 Pr2 O19 137.23(18) . 2_676
O26 Pr2 O19 137.26(17) 1_445 2_676
O14 Pr2 O19 78.00(17) . 2_676
O9 Pr2 O19 123.74(16) 2_667 2_676
O3 Pr2 O13 78.02(14) . .
O26 Pr2 O13 152.54(15) 1_445 .
O14 Pr2 O13 93.93(16) . .
O9 Pr2 O13 78.20(16) 2_667 .
O19 Pr2 O13 70.19(16) 2_676 .
O3 Pr2 O11 142.03(17) . .
O26 Pr2 O11 81.65(16) 1_445 .
O14 Pr2 O11 137.02(16) . .
O9 Pr2 O11 71.28(16) 2_667 .
O19 Pr2 O11 77.31(18) 2_676 .
O13 Pr2 O11 109.81(16) . .
O3 Pr2 O12 131.57(16) . .
O26 Pr2 O12 72.08(16) 1_445 .
O14 Pr2 O12 68.45(16) . .
O9 Pr2 O12 135.56(16) 2_667 .
O19 Pr2 O12 65.82(17) 2_676 .
O13 Pr2 O12 134.99(15) . .
O11 Pr2 O12 69.48(17) . .
O7 S1 O8 119.7(4) . .
O7 S1 O6 109.0(3) . .
O8 S1 O6 108.2(4) . .
O7 S1 C9 110.2(4) . .
O8 S1 C9 109.7(4) . .
O6 S1 C9 97.8(3) . .
O15 S2 O16 118.1(4) . .
O15 S2 O17 107.8(4) . .
O16 S2 O17 109.1(3) . .
O15 S2 C20 110.4(3) . .
O16 S2 C20 111.9(3) . .
O17 S2 C20 97.4(3) . .
O24 S3 O25 119.4(4) . .
O24 S3 O23 108.4(3) . .
O25 S3 O23 108.6(3) . .
O24 S3 C39 111.4(3) . .
O25 S3 C39 109.7(4) . .
O23 S3 C39 96.8(3) . .
O2 C1 O3 124.2(6) . .
O2 C1 C2 117.4(5) . .
O3 C1 C2 118.4(6) . .
C3 C2 C7 118.4(6) . .
C3 C2 C1 121.0(6) . .
C7 C2 C1 120.5(6) . .
C2 C3 C4 120.0(6) . .
C3 C4 C5 121.7(6) . .
C3 C4 O6 119.5(6) . .
C5 C4 O6 118.8(7) . .
O5 C5 C6 127.3(7) . .
O5 C5 C4 115.3(7) . .
C6 C5 C4 117.4(7) . .
C7 C6 C5 121.1(7) . .
C6 C7 C2 121.2(6) . .
C14 C9 C10 122.0(7) . .
C14 C9 S1 120.2(5) . .
C10 C9 S1 117.8(6) . .
C9 C10 C11 116.5(7) . .
C12 C11 C10 122.5(6) . .
C11 C12 C13 119.4(7) . .
C11 C12 C15 121.5(6) . .
C13 C12 C15 119.1(6) . .
C12 C13 C14 120.0(7) . .
C9 C14 C13 119.7(6) . .
O9 C15 O10 123.8(6) . .
O9 C15 C12 119.8(6) . .
O10 C15 C12 116.4(6) . .
O14 C16 O4 125.5(7) . .
O14 C16 C17 116.9(6) . .
O4 C16 C17 117.6(6) . .
C22 C17 C18 119.2(7) . .
C22 C17 C16 121.2(6) . .
C18 C17 C16 119.6(6) . .
C19 C18 C17 120.2(6) . .
C18 C19 C20 120.5(6) . .
C21 C20 C19 119.5(7) . .
C21 C20 S2 119.9(6) . .
C19 C20 S2 120.6(5) . .
C20 C21 C22 119.8(7) . .
C21 C22 C17 120.7(6) . .
C24 C23 C28 122.3(7) . .
C24 C23 O17 120.2(7) . .
C28 C23 O17 117.4(7) . .
C23 C24 C25 119.6(7) . .
C24 C25 C26 119.3(6) . .
C24 C25 C30 119.0(6) . .
C26 C25 C30 121.7(7) . .
C27 C26 C25 120.5(7) . .
C26 C27 C28 120.1(7) . .
O18 C28 C27 124.2(8) . .
O18 C28 C23 117.5(8) . .
C27 C28 C23 118.3(7) . .
O19 C30 O20 123.7(7) . .
O19 C30 C25 117.5(7) . .
O20 C30 C25 118.8(7) . .
O21 C31 O13 120.3(6) . .
O21 C31 C32 118.4(6) . .
O13 C31 C32 121.3(6) . .
O21 C31 Pr1 52.5(3) . 1_655
O13 C31 Pr1 68.4(4) . 1_655
C32 C31 Pr1 167.1(5) . 1_655
C37 C32 C33 119.3(6) . .
C37 C32 C31 118.0(6) . .
C33 C32 C31 122.5(6) . .
C34 C33 C32 120.6(7) . .
C33 C34 C35 120.3(7) . .
O22 C35 C36 115.8(7) . .
O22 C35 C34 125.6(6) . .
C36 C35 C34 118.6(7) . .
C37 C36 C35 122.3(6) . .
C37 C36 O23 117.9(6) . .
C35 C36 O23 119.7(6) . .
C36 C37 C32 118.9(6) . .
C44 C39 C40 121.1(7) . .
C44 C39 S3 118.9(6) . .
C40 C39 S3 119.9(6) . .
C41 C40 C39 119.8(6) . .
C40 C41 C42 119.8(6) . .
C41 C42 C43 119.8(7) . .
C41 C42 C45 121.2(5) . .
C43 C42 C45 119.0(6) . .
C44 C43 C42 119.5(7) . .
C39 C44 C43 120.0(7) . .
O27 C45 O26 124.9(7) . .
O27 C45 C42 118.8(6) . .
O26 C45 C42 116.2(6) . .
C1 O2 Pr1 140.9(4) . .
C1 O3 Pr2 148.9(4) . .
C16 O4 Pr1 153.6(5) . .
C5 O5 C8 117.3(6) . .
C4 O6 S1 119.3(5) . .
C15 O9 Pr2 133.1(4) . 2_667
C15 O10 Pr1 155.2(4) . 2_567
C31 O13 Pr2 133.3(5) . .
C31 O13 Pr1 86.8(4) . 1_655
Pr2 O13 Pr1 115.62(16) . 1_655
C16 O14 Pr2 145.0(4) . .
C23 O17 S2 120.8(5) . .
C28 O18 C29 118.4(8) . .
C30 O19 Pr2 134.7(5) . 2_676
C30 O20 Pr1 131.1(4) . 2_576
C31 O21 Pr1 103.8(4) . 1_655
C35 O22 C38 120.0(6) . .
C36 O23 S3 116.9(4) . .
C45 O26 Pr2 147.7(4) . 1_665
C45 O27 Pr1 128.4(4) . 1_665

loop_
_geom_bond_atom_site_label_1
_geom_bond_atom_site_label_2
_geom_bond_distance
_geom_bond_site_symmetry_2
Pr1 O10 2.352(4) 2_567
Pr1 O20 2.383(5) 2_576
Pr1 O2 2.397(5) .
Pr1 O4 2.414(4) .
Pr1 O27 2.458(4) 1_445
Pr1 O21 2.492(5) 1_455
Pr1 O1 2.523(5) .
Pr1 O13 2.840(4) 1_455
Pr1 C31 3.049(7) 1_455
Pr2 O3 2.376(4) .
Pr2 O26 2.381(4) 1_445
Pr2 O14 2.409(5) .
Pr2 O9 2.469(5) 2_667
Pr2 O19 2.472(5) 2_676
Pr2 O13 2.487(4) .
Pr2 O11 2.519(4) .
Pr2 O12 2.609(5) .
S1 O7 1.424(6) .
S1 O8 1.427(6) .
S1 O6 1.601(5) .
S1 C9 1.767(7) .
S2 O15 1.410(5) .
S2 O16 1.418(5) .
S2 O17 1.593(6) .
S2 C20 1.745(7) .
S3 O24 1.410(5) .
S3 O25 1.424(6) .
S3 O23 1.591(5) .
S3 C39 1.740(7) .
C1 O2 1.260(7) .
C1 O3 1.273(7) .
C1 C2 1.490(9) .
C2 C3 1.381(8) .
C2 C7 1.400(9) .
C3 C4 1.389(9) .
C4 C5 1.397(9) .
C4 O6 1.398(7) .
C5 O5 1.353(8) .
C5 C6 1.391(9) .
C6 C7 1.370(9) .
C8 O5 1.424(9) .
C9 C14 1.365(9) .
C9 C10 1.391(9) .
C10 C11 1.400(10) .
C11 C12 1.364(9) .
C12 C13 1.375(8) .
C12 C15 1.498(9) .
C13 C14 1.389(9) .
C15 O9 1.225(7) .
C15 O10 1.273(7) .
C16 O14 1.233(7) .
C16 O4 1.260(7) .
C16 C17 1.498(9) .
C17 C22 1.381(9) .
C17 C18 1.386(8) .
C18 C19 1.368(9) .
C19 C20 1.390(9) .
C20 C21 1.379(9) .
C21 C22 1.380(10) .
C23 C24 1.357(9) .
C23 C28 1.387(10) .
C23 O17 1.396(9) .
C24 C25 1.382(9) .
C25 C26 1.391(8) .
C25 C30 1.495(9) .
C26 C27 1.379(9) .
C27 C28 1.385(11) .
C28 O18 1.351(8) .
C29 O18 1.454(9) .
C30 O19 1.247(8) .
C30 O20 1.279(8) .
C31 O21 1.260(7) .
C31 O13 1.281(7) .
C31 C32 1.496(9) .
C31 Pr1 3.049(7) 1_655
C32 C37 1.390(9) .
C32 C33 1.393(8) .
C33 C34 1.371(9) .
C34 C35 1.383(10) .
C35 O22 1.353(8) .
C35 C36 1.376(9) .
C36 C37 1.370(9) .
C36 O23 1.408(7) .
C38 O22 1.409(8) .
C39 C44 1.367(10) .
C39 C40 1.378(9) .
C40 C41 1.363(9) .
C41 C42 1.394(9) .
C42 C43 1.398(8) .
C42 C45 1.536(9) .
C43 C44 1.369(10) .
C45 O27 1.242(8) .
C45 O26 1.255(7) .
O9 Pr2 2.469(5) 2_667
O10 Pr1 2.352(4) 2_567
O13 Pr1 2.840(4) 1_655
O19 Pr2 2.472(4) 2_676
O20 Pr1 2.383(5) 2_576
O21 Pr1 2.492(5) 1_655
O26 Pr2 2.381(4) 1_665
O27 Pr1 2.458(4) 1_665

loop_
_platon_squeeze_void_nr
_platon_squeeze_void_average_x
_platon_squeeze_void_average_y
_platon_squeeze_void_average_z
_platon_squeeze_void_volume
_platon_squeeze_void_count_electrons
1 -0.020 0.000 0.000 526.8 5.1
2 0.000 0.500 0.500 16.3 5.5
3 0.295 0.683 0.440 30.9 6.5
4 0.705 0.317 0.560 30.9 6.7
